data_4518719
loop_
_publ_author_name
'Sobczak, Szymon'
'Ratajczyk, Paulina'
'Katrusiak, Andrzej'

_publ_section_title
;
 Squeezing Out the Catalysts: A Sustainable Approach to Disulfide Bond
 Exchange in Aryl Disulfides
;
_journal_issue 20
_journal_name_full 'ACS Sustainable Chemistry &amp; Engineering'
_journal_page_first 7171
_journal_page_last 7178
_journal_paper_doi 10.1021/acssuschemeng.1c02240
_journal_volume 9
_journal_year 2021
_chemical_formula_moiety 'C13 H11 N O2 S2'
_chemical_formula_sum 'C13 H11 N O2 S2'
_chemical_formula_weight 277.35
_space_group_crystal_system monoclinic
_space_group_IT_number 14
_space_group_name_Hall '-P 2ybc'
_space_group_name_H-M_alt 'P 1 21/c 1'
_atom_sites_solution_hydrogens geom
_audit_creation_date 2020-09-22
_audit_creation_method
;
Olex2 1.3
(compiled 2020.07.31 svn.rc2a77460 for OlexSys, GUI svn.r6145)
;
_audit_update_record
;
2020-09-23 deposited with the CCDC.	2020-09-24 downloaded from the CCDC.
;
_cell_angle_alpha 90
_cell_angle_beta 93.577(8)
_cell_angle_gamma 90
_cell_formula_units_Z 4
_cell_length_a 6.6370(5)
_cell_length_b 24.4347(18)
_cell_length_c 7.9539(9)
_cell_measurement_reflns_used 832
_cell_measurement_temperature 299.4(4)
_cell_measurement_theta_max 42.0050
_cell_measurement_theta_min 3.5630
_cell_volume 1287.4(2)
_computing_cell_refinement 'CrysAlisPro 1.171.40.53 (Rigaku OD, 2019)'
_computing_data_collection 'CrysAlisPro 1.171.40.53 (Rigaku OD, 2019)'
_computing_data_reduction 'CrysAlisPro 1.171.40.53 (Rigaku OD, 2019)'
_computing_molecular_graphics 'Olex2 1.3 (Dolomanov et al., 2009)'
_computing_publication_material 'Olex2 1.3 (Dolomanov et al., 2009)'
_computing_structure_refinement 'SHELXL 2018/1 (Sheldrick, 2015)'
_computing_structure_solution 'SHELXT 2018/2 (Sheldrick, 2018)'
_diffrn_ambient_temperature 299.4(4)
_diffrn_detector 'CCD plate'
_diffrn_detector_area_resol_mean 10.5357
_diffrn_detector_type Atlas
_diffrn_measured_fraction_theta_full 0.994
_diffrn_measured_fraction_theta_max 0.939
_diffrn_measurement_details
;
List of Runs (angles in degrees, time in seconds):

  # Type    Start    End  Width  t~exp~   \w     \q     \k     \f   Frames
#--------------------------------------------------------------------------
  1  \w    -44.00  -2.00   0.75    6.00    --  -41.91 125.00-180.00   56
  2  \w   -116.00 -20.00   0.75    6.00    --  -41.91 -37.00 -30.00  128
  3  \w    -26.00  11.50   0.75    6.00    --  -41.91  19.00-180.00   50
  4  \w    -41.00  30.25   0.75    6.00    --  -41.91  37.00 120.00   95
  5  \w     17.00  71.75   0.75    6.00    --   41.91-125.00   0.00   73
;
_diffrn_measurement_device 'four-circle diffractometer'
_diffrn_measurement_device_type 'SuperNova, Single source at offset/far, Atlas'
_diffrn_measurement_method '\w scans'
_diffrn_orient_matrix_type 'CrysAlisPro convention (1999,Acta A55,543-557)'
_diffrn_orient_matrix_UB_11 0.0390525000
_diffrn_orient_matrix_UB_12 -0.0431293000
_diffrn_orient_matrix_UB_13 0.1395458000
_diffrn_orient_matrix_UB_21 -0.2293752000
_diffrn_orient_matrix_UB_22 -0.0073156000
_diffrn_orient_matrix_UB_23 0.0112703000
_diffrn_orient_matrix_UB_31 0.0003264000
_diffrn_orient_matrix_UB_32 -0.0453897000
_diffrn_orient_matrix_UB_33 -0.1343067000
_diffrn_radiation_monochromator mirror
_diffrn_radiation_probe x-ray
_diffrn_radiation_type 'Cu K\a'
_diffrn_radiation_wavelength 1.54184
_diffrn_reflns_av_R_equivalents 0.0237
_diffrn_reflns_av_unetI/netI 0.0363
_diffrn_reflns_Laue_measured_fraction_full 0.994
_diffrn_reflns_Laue_measured_fraction_max 0.939
_diffrn_reflns_limit_h_max 5
_diffrn_reflns_limit_h_min -5
_diffrn_reflns_limit_k_max 21
_diffrn_reflns_limit_k_min -20
_diffrn_reflns_limit_l_max 3
_diffrn_reflns_limit_l_min -6
_diffrn_reflns_number 1861
_diffrn_reflns_point_group_measured_fraction_full 0.994
_diffrn_reflns_point_group_measured_fraction_max 0.939
_diffrn_reflns_theta_full 22.500
_diffrn_reflns_theta_max 42.595
_diffrn_reflns_theta_min 3.618
_diffrn_source 'micro-focus sealed X-ray tube'
_diffrn_source_type 'SuperNova (Cu) X-ray Source'
_exptl_absorpt_coefficient_mu 3.696
_exptl_absorpt_correction_T_max 1.00000
_exptl_absorpt_correction_T_min 0.78665
_exptl_absorpt_correction_type gaussian
_exptl_absorpt_process_details
;
CrysAlisPro 1.171.40.53 (Rigaku Oxford Diffraction, 2019)
Empirical absorption correction using spherical harmonics,
 implemented in SCALE3 ABSPACK scaling algorithm.
;
_exptl_crystal_colour 'clear colourless'
_exptl_crystal_colour_lustre clear
_exptl_crystal_colour_primary colourless
_exptl_crystal_density_diffrn 1.431
_exptl_crystal_description block
_exptl_crystal_F_000 576
_exptl_crystal_size_max 0.14
_exptl_crystal_size_mid 0.11
_exptl_crystal_size_min 0.078
_refine_diff_density_max 0.134
_refine_diff_density_min -0.127
_refine_diff_density_rms 0.030
_refine_ls_extinction_method none
_refine_ls_goodness_of_fit_ref 1.102
_refine_ls_hydrogen_treatment constr
_refine_ls_matrix_type full
_refine_ls_number_parameters 164
_refine_ls_number_reflns 853
_refine_ls_number_restraints 133
_refine_ls_restrained_S_all 1.025
_refine_ls_R_factor_all 0.0538
_refine_ls_R_factor_gt 0.0352
_refine_ls_shift/su_max 0.000
_refine_ls_shift/su_mean 0.000
_refine_ls_structure_factor_coef Fsqd
_refine_ls_weighting_details 'w=1/[\s^2^(Fo^2^)+(0.0289P)^2^+0.1840P] where P=(Fo^2^+2Fc^2^)/3'
_refine_ls_weighting_scheme calc
_refine_ls_wR_factor_gt 0.0663
_refine_ls_wR_factor_ref 0.0749
_reflns_Friedel_coverage 0.000
_reflns_number_gt 668
_reflns_number_total 853
_reflns_threshold_expression 'I > 2\s(I)'
_cod_data_source_file sc1c02240_si_001.cif
_cod_data_source_block 4ch3_phssph_2no2
_cod_depositor_comments 'Adding full bibliography for 4518716--4518724.cif.'
_cod_database_code 4518719
_shelx_shelxl_version_number 2018/1
_chemical_oxdiff_formula 'S2C13O2 N'
_shelx_space_group_comment
;
The symmetry employed for this shelxl refinement is uniquely defined
by the following loop, which should always be used as a source of
symmetry information in preference to the above space-group names.
They are only intended as comments.
;
_shelx_estimated_absorpt_t_max 0.761
_shelx_estimated_absorpt_t_min 0.626
_reflns_odcompleteness_completeness 32.88
_reflns_odcompleteness_iscentric 1
_reflns_odcompleteness_theta 74.33
_olex2_refinement_description
;
1. Fixed Uiso
 At 1.2 times of:
  All C(H) groups
 At 1.5 times of:
  All C(H,H,H) groups
2. Restrained distances
 C6-C5 \\sim C6-C1 \\sim C2-C1 \\sim C3-C2 \\sim C3-C4 \\sim C5-C4
 with sigma of 0.02
 O1-N1 \\sim O2-N1
 with sigma of 0.02
3. Uiso/Uaniso restraints and constraints
All non-hydrogen atoms have similar U: within 2A with sigma of 0.04 and sigma
for terminal atoms of 0.08 within 2A
4. Rigid body (RIGU) restrains
 O2, N1, O1
 with sigma for 1-2 distances of 0.004 and sigma for 1-3 distances of 0.004
5.a Aromatic/amide H refined with riding coordinates:
 C11(H11), C5(H5), C2(H2), C3(H3), C10(H10), C6(H6), C8(H8), C9(H9)
5.b Idealised Me refined as rotating group:
 C7(H7A,H7B,H7C)
;
_olex2_submission_special_instructions 'No special instructions were received'
_oxdiff_exptl_absorpt_empirical_details
;
Empirical correction (ABSPACK) includes:
- Absorption correction using spherical harmonics
- Frame scaling
;
_oxdiff_exptl_absorpt_empirical_full_max 1.171
_oxdiff_exptl_absorpt_empirical_full_min 0.780

loop_
_space_group_symop_operation_xyz
'x, y, z'
'-x, y+1/2, -z+1/2'
'-x, -y, -z'
'x, -y-1/2, z-1/2'

loop_
_atom_site_label
_atom_site_type_symbol
_atom_site_fract_x
_atom_site_fract_y
_atom_site_fract_z
_atom_site_U_iso_or_equiv
_atom_site_adp_type
_atom_site_occupancy
_atom_site_site_symmetry_order
_atom_site_calc_flag
_atom_site_refinement_flags_posn
_atom_site_refinement_flags_adp
_atom_site_refinement_flags_occupancy
_atom_site_disorder_assembly
_atom_site_disorder_group
S1 S 0.94809(19) 0.13871(5) 0.18766(18) 0.0778(6) Uani 1 1 d . U . . .
S2 S 0.7958(2) 0.06561(5) 0.19932(19) 0.0817(6) Uani 1 1 d . U . . .
O1 O 1.1198(7) 0.2306(2) 0.1404(6) 0.1150(18) Uani 1 1 d D U . . .
N1 N 1.0003(10) 0.2642(3) 0.1903(7) 0.0944(19) Uani 1 1 d D U . . .
C13 C 0.8244(11) 0.2435(3) 0.2706(7) 0.0681(16) Uani 1 1 d . U . . .
C4 C 0.3768(11) 0.0691(2) -0.2807(9) 0.0642(17) Uani 1 1 d D U . . .
C1 C 0.6352(10) 0.0674(2) 0.0126(8) 0.0586(15) Uani 1 1 d D U . . .
C12 C 0.7887(9) 0.1875(3) 0.2787(6) 0.0590(15) Uani 1 1 d . U . . .
O2 O 1.0219(7) 0.31341(19) 0.1751(6) 0.145(2) Uani 1 1 d D U . . .
C11 C 0.6195(10) 0.1721(2) 0.3600(7) 0.0676(16) Uani 1 1 d . U . . .
H11 H 0.591688 0.135075 0.372071 0.081 Uiso 1 1 calc R U . . .
C5 C 0.3128(9) 0.0850(2) -0.1255(11) 0.0721(18) Uani 1 1 d D U . . .
H5 H 0.180259 0.096719 -0.118806 0.087 Uiso 1 1 calc R U . . .
C2 C 0.7022(9) 0.0515(2) -0.1397(11) 0.0757(18) Uani 1 1 d D U . . .
H2 H 0.834415 0.039337 -0.145435 0.091 Uiso 1 1 calc R U . . .
C3 C 0.5757(13) 0.0531(2) -0.2848(9) 0.0779(18) Uani 1 1 d D U . . .
H3 H 0.625902 0.043246 -0.387118 0.093 Uiso 1 1 calc R U . . .
C10 C 0.4915(9) 0.2099(3) 0.4234(7) 0.0793(18) Uani 1 1 d . U . . .
H10 H 0.378785 0.198007 0.476874 0.095 Uiso 1 1 calc R U . . .
C6 C 0.4377(11) 0.0841(2) 0.0190(8) 0.0731(17) Uani 1 1 d D U . . .
H6 H 0.388774 0.094745 0.121068 0.088 Uiso 1 1 calc R U . . .
C8 C 0.6941(14) 0.2821(2) 0.3332(8) 0.0824(19) Uani 1 1 d . U . . .
H8 H 0.720572 0.319312 0.323474 0.099 Uiso 1 1 calc R U . . .
C9 C 0.5273(12) 0.2646(3) 0.4090(8) 0.090(2) Uani 1 1 d . U . . .
H9 H 0.438150 0.289854 0.450762 0.107 Uiso 1 1 calc R U . . .
C7 C 0.2379(8) 0.06941(19) -0.4381(7) 0.0930(19) Uani 1 1 d . U . . .
H7A H 0.126647 0.045099 -0.423686 0.139 Uiso 1 1 calc R U . . .
H7B H 0.310685 0.057493 -0.532027 0.139 Uiso 1 1 calc R U . . .
H7C H 0.187876 0.105811 -0.458712 0.139 Uiso 1 1 calc R U . . .

loop_
_atom_site_aniso_label
_atom_site_aniso_U_11
_atom_site_aniso_U_22
_atom_site_aniso_U_33
_atom_site_aniso_U_23
_atom_site_aniso_U_13
_atom_site_aniso_U_12
S1 0.0616(10) 0.0803(11) 0.0916(14) 0.0010(9) 0.0059(8) -0.0009(8)
S2 0.0885(11) 0.0607(10) 0.0945(15) 0.0083(9) -0.0055(9) 0.0076(8)
O1 0.085(4) 0.130(4) 0.131(4) 0.010(3) 0.013(3) -0.042(3)
N1 0.111(6) 0.090(5) 0.080(5) 0.012(4) -0.010(4) -0.041(4)
C13 0.077(5) 0.067(5) 0.059(5) 0.010(4) -0.005(4) -0.023(5)
C4 0.085(6) 0.043(3) 0.065(7) 0.003(4) 0.005(5) -0.001(3)
C1 0.062(5) 0.045(3) 0.069(6) -0.001(3) 0.003(4) 0.000(3)
C12 0.056(4) 0.061(5) 0.060(4) 0.001(3) -0.001(3) -0.010(3)
O2 0.195(5) 0.095(3) 0.146(5) 0.023(3) 0.009(3) -0.073(4)
C11 0.067(5) 0.061(4) 0.076(5) -0.006(4) 0.009(4) -0.003(4)
C5 0.071(5) 0.071(4) 0.075(6) -0.006(4) 0.010(5) 0.004(3)
C2 0.076(5) 0.064(4) 0.089(7) -0.010(4) 0.016(5) 0.011(3)
C3 0.097(6) 0.068(4) 0.072(6) -0.006(4) 0.025(5) 0.001(4)
C10 0.079(5) 0.074(5) 0.085(5) -0.016(4) 0.012(4) -0.007(4)
C6 0.073(5) 0.077(4) 0.069(6) -0.010(4) 0.005(4) 0.005(4)
C8 0.116(6) 0.057(5) 0.071(5) -0.003(4) -0.019(4) -0.009(5)
C9 0.105(6) 0.081(6) 0.083(5) -0.024(5) 0.001(4) 0.010(4)
C7 0.119(5) 0.073(4) 0.084(6) -0.002(4) -0.009(4) 0.001(3)

loop_
_atom_type_symbol
_atom_type_description
_atom_type_scat_dispersion_real
_atom_type_scat_dispersion_imag
_atom_type_scat_source
C C 0.0181 0.0091 'International Tables Vol C Tables 4.2.6.8 and 6.1.1.4'
H H 0.0000 0.0000 'International Tables Vol C Tables 4.2.6.8 and 6.1.1.4'
N N 0.0311 0.0180 'International Tables Vol C Tables 4.2.6.8 and 6.1.1.4'
O O 0.0492 0.0322 'International Tables Vol C Tables 4.2.6.8 and 6.1.1.4'
S S 0.3331 0.5567 'International Tables Vol C Tables 4.2.6.8 and 6.1.1.4'

loop_
_geom_angle_atom_site_label_1
_geom_angle_atom_site_label_2
_geom_angle_atom_site_label_3
_geom_angle
_geom_angle_site_symmetry_1
_geom_angle_site_symmetry_3
_geom_angle_publ_flag
C12 S1 S2 104.9(2) . . ?
C1 S2 S1 102.21(16) . . ?
O1 N1 C13 117.6(6) . . ?
O2 N1 O1 123.1(7) . . ?
O2 N1 C13 119.3(6) . . ?
C12 C13 N1 120.4(7) . . ?
C12 C13 C8 122.5(6) . . ?
C8 C13 N1 117.0(7) . . ?
C5 C4 C7 122.2(7) . . ?
C3 C4 C5 116.6(5) . . ?
C3 C4 C7 121.2(7) . . ?
C2 C1 S2 121.4(6) . . ?
C2 C1 C6 118.6(5) . . ?
C6 C1 S2 120.0(6) . . ?
C13 C12 S1 122.2(6) . . ?
C11 C12 S1 121.9(5) . . ?
C11 C12 C13 115.8(5) . . ?
C12 C11 H11 119.0 . . ?
C10 C11 C12 121.9(5) . . ?
C10 C11 H11 119.0 . . ?
C4 C5 H5 118.7 . . ?
C6 C5 C4 122.6(6) . . ?
C6 C5 H5 118.7 . . ?
C1 C2 H2 119.5 . . ?
C1 C2 C3 120.9(6) . . ?
C3 C2 H2 119.5 . . ?
C4 C3 C2 121.3(6) . . ?
C4 C3 H3 119.3 . . ?
C2 C3 H3 119.3 . . ?
C11 C10 H10 119.5 . . ?
C9 C10 C11 120.9(6) . . ?
C9 C10 H10 119.5 . . ?
C1 C6 H6 120.0 . . ?
C5 C6 C1 120.0(6) . . ?
C5 C6 H6 120.0 . . ?
C13 C8 H8 120.5 . . ?
C9 C8 C13 119.1(6) . . ?
C9 C8 H8 120.5 . . ?
C10 C9 H9 120.2 . . ?
C8 C9 C10 119.7(6) . . ?
C8 C9 H9 120.2 . . ?
C4 C7 H7A 109.5 . . ?
C4 C7 H7B 109.5 . . ?
C4 C7 H7C 109.5 . . ?
H7A C7 H7B 109.5 . . ?
H7A C7 H7C 109.5 . . ?
H7B C7 H7C 109.5 . . ?

loop_
_geom_bond_atom_site_label_1
_geom_bond_atom_site_label_2
_geom_bond_distance
_geom_bond_site_symmetry_2
_geom_bond_publ_flag
S1 S2 2.0574(18) . ?
S1 C12 1.778(5) . ?
S2 C1 1.774(5) . ?
O1 N1 1.225(5) . ?
N1 C13 1.456(7) . ?
N1 O2 1.218(6) . ?
C13 C12 1.391(7) . ?
C13 C8 1.393(7) . ?
C4 C5 1.386(6) . ?
C4 C3 1.379(6) . ?
C4 C7 1.507(6) . ?
C1 C2 1.373(6) . ?
C1 C6 1.377(6) . ?
C12 C11 1.382(6) . ?
C11 H11 0.9300 . ?
C11 C10 1.371(6) . ?
C5 H5 0.9300 . ?
C5 C6 1.374(6) . ?
C2 H2 0.9300 . ?
C2 C3 1.385(6) . ?
C3 H3 0.9300 . ?
C10 H10 0.9300 . ?
C10 C9 1.364(6) . ?
C6 H6 0.9300 . ?
C8 H8 0.9300 . ?
C8 C9 1.362(7) . ?
C9 H9 0.9300 . ?
C7 H7A 0.9600 . ?
C7 H7B 0.9600 . ?
C7 H7C 0.9600 . ?

loop_
_geom_torsion_atom_site_label_1
_geom_torsion_atom_site_label_2
_geom_torsion_atom_site_label_3
_geom_torsion_atom_site_label_4
_geom_torsion
_geom_torsion_site_symmetry_1
_geom_torsion_site_symmetry_2
_geom_torsion_site_symmetry_3
_geom_torsion_site_symmetry_4
_geom_torsion_publ_flag
S1 S2 C1 C2 83.8(4) . . . . ?
S1 S2 C1 C6 -97.5(4) . . . . ?
S1 C12 C11 C10 -176.9(4) . . . . ?
S2 S1 C12 C13 -169.9(4) . . . . ?
S2 S1 C12 C11 9.2(5) . . . . ?
S2 C1 C2 C3 -179.9(4) . . . . ?
S2 C1 C6 C5 -179.4(4) . . . . ?
O1 N1 C13 C12 -4.3(9) . . . . ?
O1 N1 C13 C8 177.3(6) . . . . ?
N1 C13 C12 S1 -1.9(7) . . . . ?
N1 C13 C12 C11 179.0(5) . . . . ?
N1 C13 C8 C9 179.8(5) . . . . ?
C13 C12 C11 C10 2.2(8) . . . . ?
C13 C8 C9 C10 0.5(9) . . . . ?
C4 C5 C6 C1 0.6(8) . . . . ?
C1 C2 C3 C4 -2.1(8) . . . . ?
C12 C13 C8 C9 1.5(9) . . . . ?
C12 C11 C10 C9 -0.3(9) . . . . ?
O2 N1 C13 C12 175.4(5) . . . . ?
O2 N1 C13 C8 -2.9(8) . . . . ?
C11 C10 C9 C8 -1.1(9) . . . . ?
C5 C4 C3 C2 2.0(7) . . . . ?
C2 C1 C6 C5 -0.7(7) . . . . ?
C3 C4 C5 C6 -1.3(7) . . . . ?
C6 C1 C2 C3 1.4(8) . . . . ?
C8 C13 C12 S1 176.3(4) . . . . ?
C8 C13 C12 C11 -2.8(8) . . . . ?
C7 C4 C5 C6 179.0(5) . . . . ?
C7 C4 C3 C2 -178.3(5) . . . . ?
